data_4026778
loop_
_publ_author_name
'Lijuan Jiao'
'Weidong Pang'
'Jinyuan Zhou'
'Yun Wei'
'Xiaolong Mu'
'Guifeng Bai'
'Erhong Hao'

_publ_section_title
;
 Regioselective Stepwise Bromination of Boron Dipyrromethene (BODIPY) Dyes
;
_journal_name_full 'Journal of Organic Chemistry'
_journal_page_first 9988
_journal_page_last 9996
_journal_paper_doi 10.1021/jo201754m
_journal_volume 76
_journal_year 2011
_chemical_formula_moiety 'C15 H7 B Br4 F2 N2'
_chemical_formula_sum 'C15 H7 B Br4 F2 N2'
_chemical_formula_weight 583.68
_chemical_name_systematic
; 
 ? 
;
_space_group_IT_number 15
_symmetry_cell_setting monoclinic
_symmetry_space_group_name_Hall '-C 2yc'
_symmetry_space_group_name_H-M 'C 1 2/c 1'
_atom_sites_solution_hydrogens geom
_atom_sites_solution_primary direct
_atom_sites_solution_secondary difmap
_audit_creation_method SHELXL-97
_cell_angle_alpha 90.00
_cell_angle_beta 100.865(7)
_cell_angle_gamma 90.00
_cell_formula_units_Z 4
_cell_length_a 18.795(10)
_cell_length_b 11.342(6)
_cell_length_c 8.188(4)
_cell_measurement_reflns_used 3492
_cell_measurement_temperature 293(2)
_cell_measurement_theta_max 27.55
_cell_measurement_theta_min 2.21
_cell_volume 1714.2(15)
_computing_cell_refinement 'Bruker SMART'
_computing_data_collection 'Bruker SMART'
_computing_data_reduction 'Bruker SAINT'
_computing_molecular_graphics 'Bruker SHELXTL'
_computing_publication_material 'Bruker SHELXTL'
_computing_structure_refinement 'SHELXL-97 (Sheldrick, 1997)'
_computing_structure_solution 'SHELXS-97 (Sheldrick, 1990)'
_diffrn_ambient_temperature 293(2)
_diffrn_measured_fraction_theta_full 0.995
_diffrn_measured_fraction_theta_max 0.995
_diffrn_measurement_device_type 'CCD area detector'
_diffrn_measurement_method 'phi and omega scans'
_diffrn_radiation_monochromator graphite
_diffrn_radiation_source 'fine-focus sealed tube'
_diffrn_radiation_type MoK\a
_diffrn_radiation_wavelength 0.71073
_diffrn_reflns_av_R_equivalents 0.0260
_diffrn_reflns_av_sigmaI/netI 0.0242
_diffrn_reflns_limit_h_max 24
_diffrn_reflns_limit_h_min -24
_diffrn_reflns_limit_k_max 14
_diffrn_reflns_limit_k_min -12
_diffrn_reflns_limit_l_max 10
_diffrn_reflns_limit_l_min -10
_diffrn_reflns_number 7267
_diffrn_reflns_theta_full 27.61
_diffrn_reflns_theta_max 27.61
_diffrn_reflns_theta_min 2.11
_exptl_absorpt_coefficient_mu 9.410
_exptl_absorpt_correction_T_max 0.2679
_exptl_absorpt_correction_T_min 0.2313
_exptl_absorpt_correction_type multi-scan
_exptl_absorpt_process_details 'Semi-empirical from equivalents'
_exptl_crystal_colour red
_exptl_crystal_density_diffrn 2.262
_exptl_crystal_description block
_exptl_crystal_F_000 1096
_exptl_crystal_size_max 0.22
_exptl_crystal_size_mid 0.20
_exptl_crystal_size_min 0.19
_refine_diff_density_max 0.704
_refine_diff_density_min -0.559
_refine_diff_density_rms 0.074
_refine_ls_extinction_coef 0.00119(13)
_refine_ls_extinction_expression Fc^*^=kFc[1+0.001xFc^2^\l^3^/sin(2\q)]^-1/4^
_refine_ls_extinction_method SHELXL
_refine_ls_goodness_of_fit_ref 1.029
_refine_ls_hydrogen_treatment constr
_refine_ls_matrix_type full
_refine_ls_number_parameters 112
_refine_ls_number_reflns 1996
_refine_ls_number_restraints 0
_refine_ls_restrained_S_all 1.029
_refine_ls_R_factor_all 0.0407
_refine_ls_R_factor_gt 0.0276
_refine_ls_shift/su_max 0.002
_refine_ls_shift/su_mean 0.000
_refine_ls_structure_factor_coef Fsqd
_refine_ls_weighting_details 'calc w=1/[\s^2^(Fo^2^)+(0.0270P)^2^+3.4549P] where P=(Fo^2^+2Fc^2^)/3'
_refine_ls_weighting_scheme calc
_refine_ls_wR_factor_gt 0.0632
_refine_ls_wR_factor_ref 0.0683
_reflns_number_gt 1564
_reflns_number_total 1996
_reflns_threshold_expression >2sigma(I)
_cod_data_source_file jo201754m_si_002.cif
_cod_data_source_block BODIPY2c
_cod_original_cell_volume 1714.2(16)
_cod_original_sg_symbol_H-M 'C 1 2/c 1 '
_cod_database_code 4026778

loop_
_symmetry_equiv_pos_as_xyz
'x, y, z'
'-x, y, -z+1/2'
'x+1/2, y+1/2, z'
'-x+1/2, y+1/2, -z+1/2'
'-x, -y, -z'
'x, -y, z-1/2'
'-x+1/2, -y+1/2, -z'
'x+1/2, -y+1/2, z-1/2'

loop_
_atom_site_label
_atom_site_type_symbol
_atom_site_fract_x
_atom_site_fract_y
_atom_site_fract_z
_atom_site_U_iso_or_equiv
_atom_site_adp_type
_atom_site_occupancy
_atom_site_symmetry_multiplicity
_atom_site_calc_flag
_atom_site_refinement_flags
B1 B 0.0000 1.1025(4) 0.7500 0.0309(9) Uani 1 2 d S
Br1 Br 0.274555(16) 0.96009(3) 1.01900(5) 0.06133(15) Uani 1 1 d .
C1 C 0.13496(15) 1.0526(3) 0.8596(4) 0.0384(7) Uani 1 1 d .
F1 F -0.00570(9) 1.17103(16) 0.8846(2) 0.0437(4) Uani 1 1 d .
N1 N 0.06670(12) 1.0190(2) 0.7942(3) 0.0333(5) Uani 1 1 d .
Br2 Br 0.165175(17) 1.20855(3) 0.86632(5) 0.05766(14) Uani 1 1 d .
C2 C 0.17744(15) 0.9546(3) 0.9130(4) 0.0412(7) Uani 1 1 d .
C3 C 0.13430(15) 0.8567(3) 0.8795(4) 0.0410(7) Uani 1 1 d .
H3 H 0.1482 0.7788 0.9022 0.049 Uiso 1 1 calc R
C4 C 0.06486(14) 0.8968(2) 0.8040(4) 0.0335(6) Uani 1 1 d .
C5 C 0.0000 0.8342(3) 0.7500 0.0308(8) Uani 1 2 d S
C6 C 0.0000 0.7046(3) 0.7500 0.0326(8) Uani 1 2 d S
C7 C -0.05315(16) 0.6414(3) 0.8109(4) 0.0402(7) Uani 1 1 d .
H7 H -0.0890 0.6816 0.8525 0.048 Uiso 1 1 calc R
C8 C -0.05292(19) 0.5195(3) 0.8101(4) 0.0485(8) Uani 1 1 d .
H8 H -0.0888 0.4784 0.8504 0.058 Uiso 1 1 calc R
C9 C 0.0000 0.4586(4) 0.7500 0.0498(11) Uani 1 2 d S
H9 H 0.0000 0.3766 0.7500 0.060 Uiso 1 2 calc SR

loop_
_atom_site_aniso_label
_atom_site_aniso_U_11
_atom_site_aniso_U_22
_atom_site_aniso_U_33
_atom_site_aniso_U_23
_atom_site_aniso_U_13
_atom_site_aniso_U_12
B1 0.029(2) 0.027(2) 0.034(2) 0.000 -0.0009(17) 0.000
Br1 0.02783(17) 0.0616(3) 0.0858(3) 0.00193(19) -0.01172(15) 0.00086(14)
C1 0.0285(13) 0.0315(15) 0.0527(18) -0.0024(13) 0.0008(12) -0.0054(11)
F1 0.0434(9) 0.0408(10) 0.0463(10) -0.0117(8) 0.0067(8) -0.0004(7)
N1 0.0271(11) 0.0258(12) 0.0440(14) -0.0007(10) -0.0006(10) -0.0010(9)
Br2 0.03839(18) 0.03613(19) 0.0936(3) -0.00881(17) 0.00001(16) -0.01064(13)
C2 0.0240(12) 0.0449(17) 0.0504(18) 0.0009(14) -0.0038(12) 0.0004(11)
C3 0.0326(14) 0.0333(16) 0.0535(19) 0.0048(14) -0.0010(13) 0.0047(11)
C4 0.0295(13) 0.0258(14) 0.0425(16) 0.0013(12) 0.0002(11) 0.0004(10)
C5 0.0303(18) 0.0270(18) 0.033(2) 0.000 0.0015(15) 0.000
C6 0.0317(18) 0.0267(19) 0.037(2) 0.000 -0.0006(15) 0.000
C7 0.0362(14) 0.0371(17) 0.0465(18) -0.0015(13) 0.0059(13) -0.0016(12)
C8 0.0493(18) 0.0351(17) 0.060(2) 0.0058(15) 0.0063(15) -0.0109(14)
C9 0.062(3) 0.024(2) 0.057(3) 0.000 -0.003(2) 0.000

loop_
_atom_type_symbol
_atom_type_description
_atom_type_scat_dispersion_real
_atom_type_scat_dispersion_imag
_atom_type_scat_source
C C 0.0033 0.0016 'International Tables Vol C Tables 4.2.6.8 and 6.1.1.4'
H H 0.0000 0.0000 'International Tables Vol C Tables 4.2.6.8 and 6.1.1.4'
B B 0.0013 0.0007 'International Tables Vol C Tables 4.2.6.8 and 6.1.1.4'
N N 0.0061 0.0033 'International Tables Vol C Tables 4.2.6.8 and 6.1.1.4'
F F 0.0171 0.0103 'International Tables Vol C Tables 4.2.6.8 and 6.1.1.4'
Br Br -0.2901 2.4595 'International Tables Vol C Tables 4.2.6.8 and 6.1.1.4'

loop_
_geom_angle_atom_site_label_1
_geom_angle_atom_site_label_2
_geom_angle_atom_site_label_3
_geom_angle
_geom_angle_site_symmetry_1
_geom_angle_site_symmetry_3
F1 B1 F1 110.8(3) . 2_556
F1 B1 N1 110.51(12) . 2_556
F1 B1 N1 109.85(12) 2_556 2_556
F1 B1 N1 109.85(12) . .
F1 B1 N1 110.51(12) 2_556 .
N1 B1 N1 105.2(3) 2_556 .
N1 C1 C2 110.2(2) . .
N1 C1 Br2 123.0(2) . .
C2 C1 Br2 126.8(2) . .
C1 N1 C4 107.0(2) . .
C1 N1 B1 125.7(2) . .
C4 N1 B1 126.3(2) . .
C3 C2 C1 107.6(2) . .
C3 C2 Br1 127.5(2) . .
C1 C2 Br1 124.9(2) . .
C2 C3 C4 106.9(3) . .
N1 C4 C5 121.0(3) . .
N1 C4 C3 108.4(2) . .
C5 C4 C3 130.6(3) . .
C4 C5 C4 119.5(4) . 2_556
C4 C5 C6 120.27(18) . .
C4 C5 C6 120.27(18) 2_556 .
C7 C6 C7 118.2(4) . 2_556
C7 C6 C5 120.90(19) . .
C7 C6 C5 120.90(19) 2_556 .
C8 C7 C6 120.6(3) . .
C9 C8 C7 120.5(3) . .
C8 C9 C8 119.7(4) . 2_556

loop_
_geom_bond_atom_site_label_1
_geom_bond_atom_site_label_2
_geom_bond_distance
_geom_bond_site_symmetry_2
B1 F1 1.370(3) .
B1 F1 1.370(3) 2_556
B1 N1 1.558(3) 2_556
B1 N1 1.558(3) .
Br1 C2 1.869(3) .
C1 N1 1.349(3) .
C1 C2 1.391(4) .
C1 Br2 1.855(3) .
N1 C4 1.390(4) .
C2 C3 1.371(4) .
C3 C4 1.410(4) .
C4 C5 1.408(3) .
C5 C4 1.408(3) 2_556
C5 C6 1.470(5) .
C6 C7 1.396(4) .
C6 C7 1.396(4) 2_556
C7 C8 1.382(4) .
C8 C9 1.376(4) .
C9 C8 1.376(4) 2_556
